data_1517167
loop_
_publ_author_name
'Braunschweig, Holger'
'Dewhurst, Rian D.'
'Hupp, Florian'
'Kaufmann, Christina'
'Phukan, Ashwini K.'
'Schneider, Christoph'
'Ye, Qing'

_publ_section_title
;
 Gauging metal Lewis basicity of zerovalent iron complexes via metal-only
 Lewis pairs
;
_journal_issue 10
_journal_name_full 'Chemical Science'
_journal_page_first 4099
_journal_paper_doi 10.1039/C4SC01539H
_journal_volume 5
_journal_year 2014
_chemical_formula_moiety 'C15 H36 B2 Fe N2 O3 Si4'
_chemical_formula_sum 'C15 H36 B2 Fe N2 O3 Si4'
_chemical_formula_weight 482.29
_chemical_name_common
;
?
;
_chemical_name_systematic
;
?
;
_space_group_crystal_system monoclinic
_space_group_IT_number 14
_space_group_name_Hall '-P 2yn'
_space_group_name_H-M_alt 'P 1 21/n 1'
_symmetry_space_group_name_Hall '-P 2yn'
_symmetry_space_group_name_H-M 'P 1 21/n 1'
_atom_sites_solution_hydrogens geom
_audit_creation_method SHELXL-2013
_cell_angle_alpha 90
_cell_angle_beta 90.2270(10)
_cell_angle_gamma 90
_cell_formula_units_Z 8
_cell_length_a 8.8462(3)
_cell_length_b 17.0403(6)
_cell_length_c 35.7439(12)
_cell_measurement_reflns_used 9955
_cell_measurement_temperature 100(2)
_cell_measurement_theta_max 27.81
_cell_measurement_theta_min 2.37
_cell_volume 5388.1(3)
_computing_cell_refinement 'Saint+ ver. 7.68A (Bruker AXS)'
_computing_data_collection 'APEX2 ver. 2010.3 (Bruker AXS)'
_computing_data_reduction 'Saint+ ver. 7.68A (Bruker AXS)'
_computing_molecular_graphics 'XP ver. 5.1 (Bruker AXS, 1998)'
_computing_publication_material 'SHELXL-97 (Sheldrick, 2008)'
_computing_structure_refinement 'SHELXL-2013 (Sheldrick, 2013)'
_diffrn_ambient_temperature 100(2)
_diffrn_detector_area_resol_mean 8.333
_diffrn_measured_fraction_theta_full 0.998
_diffrn_measured_fraction_theta_max 0.997
_diffrn_measurement_device_type 'Bruker X8-APEX II'
_diffrn_measurement_method '\f and \w scans'
_diffrn_radiation_type MoK\a
_diffrn_radiation_wavelength 0.71073
_diffrn_reflns_av_R_equivalents 0.0498
_diffrn_reflns_av_unetI/netI 0.0396
_diffrn_reflns_Laue_measured_fraction_full 0.998
_diffrn_reflns_Laue_measured_fraction_max 0.997
_diffrn_reflns_limit_h_max 11
_diffrn_reflns_limit_h_min -11
_diffrn_reflns_limit_k_max 18
_diffrn_reflns_limit_k_min -21
_diffrn_reflns_limit_l_max 44
_diffrn_reflns_limit_l_min -44
_diffrn_reflns_number 47791
_diffrn_reflns_point_group_measured_fraction_full 0.998
_diffrn_reflns_point_group_measured_fraction_max 0.997
_diffrn_reflns_theta_full 25.242
_diffrn_reflns_theta_max 26.372
_diffrn_reflns_theta_min 2.279
_exptl_absorpt_coefficient_mu 0.754
_exptl_absorpt_correction_T_max 0.7456
_exptl_absorpt_correction_T_min 0.5993
_exptl_absorpt_correction_type multi-scan
_exptl_absorpt_process_details 'Sadabs 2008/1 (Bruker 2008)'
_exptl_crystal_colour colourless
_exptl_crystal_density_diffrn 1.189
_exptl_crystal_description plate
_exptl_crystal_F_000 2048
_exptl_crystal_size_max 0.200
_exptl_crystal_size_mid 0.100
_exptl_crystal_size_min 0.050
_refine_diff_density_max 0.429
_refine_diff_density_min -0.283
_refine_diff_density_rms 0.065
_refine_ls_extinction_method none
_refine_ls_goodness_of_fit_ref 1.062
_refine_ls_hydrogen_treatment constr
_refine_ls_matrix_type full
_refine_ls_number_parameters 511
_refine_ls_number_reflns 10964
_refine_ls_number_restraints 0
_refine_ls_restrained_S_all 1.062
_refine_ls_R_factor_all 0.0521
_refine_ls_R_factor_gt 0.0380
_refine_ls_shift/su_max 0.002
_refine_ls_shift/su_mean 0.000
_refine_ls_structure_factor_coef Fsqd
_refine_ls_weighting_details 'w=1/[\s^2^(Fo^2^)+(0.0334P)^2^+4.0768P] where P=(Fo^2^+2Fc^2^)/3'
_refine_ls_weighting_scheme calc
_refine_ls_wR_factor_gt 0.0807
_refine_ls_wR_factor_ref 0.0852
_reflns_Friedel_coverage 0.000
_reflns_number_gt 9081
_reflns_number_total 10964
_reflns_threshold_expression 'I > 2\s(I)'
_cod_data_source_file c4sc01539h2.cif
_cod_data_source_block 1g
_cod_depositor_comments 'Adding full bibliography for 1517166--1517175.cif.'
_cod_database_code 1517167
_shelx_space_group_comment
;
The symmetry employed for this shelxl refinement is uniquely defined
by the following loop, which should always be used as a source of
symmetry information in preference to the above space-group names.
They are only intended as comments.
;
_shelx_estimated_absorpt_t_min 0.864
_shelx_estimated_absorpt_t_max 0.963
_shelxl_version_number 2013-4

loop_
_space_group_symop_operation_xyz
'x, y, z'
'-x+1/2, y+1/2, -z+1/2'
'-x, -y, -z'
'x-1/2, -y-1/2, z-1/2'

loop_
_atom_site_label
_atom_site_type_symbol
_atom_site_fract_x
_atom_site_fract_y
_atom_site_fract_z
_atom_site_U_iso_or_equiv
_atom_site_adp_type
_atom_site_occupancy
_atom_site_site_symmetry_order
_atom_site_calc_flag
_atom_site_refinement_flags_posn
_atom_site_refinement_flags_adp
Fe1 Fe 0.33879(3) 0.32120(2) 0.28501(2) 0.01340(8) Uani 1 1 d . .
Si1 Si 0.50638(7) 0.08257(4) 0.28192(2) 0.01717(13) Uani 1 1 d . .
N1 N 0.56915(19) 0.17954(10) 0.27086(5) 0.0137(4) Uani 1 1 d . .
B1 B 0.4753(3) 0.24071(15) 0.27882(6) 0.0138(5) Uani 1 1 d . .
Si2 Si 0.74918(7) 0.19705(4) 0.24966(2) 0.01567(13) Uani 1 1 d . .
N2 N 0.46599(19) 0.27924(11) 0.36631(5) 0.0138(4) Uani 1 1 d . .
B2 B 0.4176(3) 0.29274(14) 0.33068(7) 0.0139(5) Uani 1 1 d . .
Si3 Si 0.64253(7) 0.32209(4) 0.38026(2) 0.01634(13) Uani 1 1 d . .
Si4 Si 0.34384(7) 0.22992(4) 0.39854(2) 0.01650(13) Uani 1 1 d . .
C11 C 0.5666(3) 0.06314(15) 0.33098(7) 0.0261(6) Uani 1 1 d . .
H11A H 0.6766 0.0687 0.3330 0.039 Uiso 1 1 calc R U
H11B H 0.5375 0.0097 0.3380 0.039 Uiso 1 1 calc R U
H11C H 0.5175 0.1008 0.3477 0.039 Uiso 1 1 calc R U
C12 C 0.5896(3) 0.00887(15) 0.24979(8) 0.0333(6) Uani 1 1 d . .
H12A H 0.5607 0.0213 0.2240 0.050 Uiso 1 1 calc R U
H12B H 0.5521 -0.0435 0.2563 0.050 Uiso 1 1 calc R U
H12C H 0.7000 0.0098 0.2521 0.050 Uiso 1 1 calc R U
C13 C 0.2983(3) 0.07817(14) 0.27619(7) 0.0235(5) Uani 1 1 d . .
H13A H 0.2509 0.1169 0.2927 0.035 Uiso 1 1 calc R U
H13B H 0.2624 0.0255 0.2827 0.035 Uiso 1 1 calc R U
H13C H 0.2715 0.0898 0.2502 0.035 Uiso 1 1 calc R U
C14 C 0.7817(3) 0.30411(14) 0.24724(8) 0.0304(6) Uani 1 1 d . .
H14A H 0.6987 0.3290 0.2334 0.046 Uiso 1 1 calc R U
H14B H 0.8773 0.3144 0.2344 0.046 Uiso 1 1 calc R U
H14C H 0.7865 0.3257 0.2726 0.046 Uiso 1 1 calc R U
C15 C 0.9011(3) 0.14939(16) 0.27756(7) 0.0263(6) Uani 1 1 d . .
H15A H 0.9055 0.1732 0.3025 0.039 Uiso 1 1 calc R U
H15B H 0.9983 0.1566 0.2650 0.039 Uiso 1 1 calc R U
H15C H 0.8796 0.0932 0.2799 0.039 Uiso 1 1 calc R U
C16 C 0.7504(3) 0.15533(15) 0.20155(6) 0.0264(6) Uani 1 1 d . .
H16A H 0.7801 0.1000 0.2026 0.040 Uiso 1 1 calc R U
H16B H 0.8227 0.1844 0.1861 0.040 Uiso 1 1 calc R U
H16C H 0.6491 0.1597 0.1905 0.040 Uiso 1 1 calc R U
C17 C 0.2017(3) 0.17099(14) 0.37223(7) 0.0216(5) Uani 1 1 d . .
H17A H 0.1516 0.2043 0.3536 0.032 Uiso 1 1 calc R U
H17B H 0.1263 0.1503 0.3896 0.032 Uiso 1 1 calc R U
H17C H 0.2524 0.1273 0.3596 0.032 Uiso 1 1 calc R U
C18 C 0.2434(3) 0.30541(15) 0.42643(7) 0.0298(6) Uani 1 1 d . .
H18A H 0.3166 0.3348 0.4416 0.045 Uiso 1 1 calc R U
H18B H 0.1701 0.2798 0.4429 0.045 Uiso 1 1 calc R U
H18C H 0.1903 0.3415 0.4095 0.045 Uiso 1 1 calc R U
C19 C 0.4552(3) 0.16223(15) 0.42867(7) 0.0267(6) Uani 1 1 d . .
H19A H 0.5136 0.1264 0.4129 0.040 Uiso 1 1 calc R U
H19B H 0.3864 0.1319 0.4445 0.040 Uiso 1 1 calc R U
H19C H 0.5242 0.1927 0.4445 0.040 Uiso 1 1 calc R U
C20 C 0.6352(3) 0.35529(14) 0.42994(6) 0.0222(5) Uani 1 1 d . .
H20A H 0.5640 0.3991 0.4322 0.033 Uiso 1 1 calc R U
H20B H 0.7360 0.3724 0.4380 0.033 Uiso 1 1 calc R U
H20C H 0.6016 0.3118 0.4458 0.033 Uiso 1 1 calc R U
C21 C 0.7909(3) 0.24674(16) 0.37384(7) 0.0286(6) Uani 1 1 d . .
H21A H 0.7708 0.2021 0.3904 0.043 Uiso 1 1 calc R U
H21B H 0.8899 0.2693 0.3800 0.043 Uiso 1 1 calc R U
H21C H 0.7906 0.2289 0.3478 0.043 Uiso 1 1 calc R U
C22 C 0.6826(3) 0.40897(15) 0.35041(7) 0.0287(6) Uani 1 1 d . .
H22A H 0.6971 0.3920 0.3245 0.043 Uiso 1 1 calc R U
H22B H 0.7744 0.4351 0.3594 0.043 Uiso 1 1 calc R U
H22C H 0.5973 0.4456 0.3516 0.043 Uiso 1 1 calc R U
O31 O 0.0802(2) 0.37165(11) 0.33006(5) 0.0361(5) Uani 1 1 d . .
C31 C 0.1803(3) 0.35354(14) 0.31150(7) 0.0214(5) Uani 1 1 d . .
O32 O 0.4992(2) 0.46407(11) 0.26305(6) 0.0370(5) Uani 1 1 d . .
C32 C 0.4329(3) 0.40893(15) 0.27114(7) 0.0229(5) Uani 1 1 d . .
O33 O 0.1802(2) 0.25314(12) 0.22047(5) 0.0357(5) Uani 1 1 d . .
C33 C 0.2416(3) 0.28171(15) 0.24534(6) 0.0225(5) Uani 1 1 d . .
Fe02 Fe 0.25415(3) 0.80478(2) 0.46945(2) 0.01383(8) Uani 1 1 d . .
Si51 Si 0.27318(7) 0.61732(4) 0.38871(2) 0.02057(14) Uani 1 1 d . .
N51 N 0.1406(2) 0.65920(10) 0.42065(5) 0.0142(4) Uani 1 1 d . .
B51 B 0.1827(3) 0.72491(15) 0.44013(7) 0.0140(5) Uani 1 1 d . .
Si52 Si -0.02810(7) 0.60984(4) 0.43464(2) 0.01741(13) Uani 1 1 d . .
N52 N 0.0134(2) 0.88010(10) 0.41307(5) 0.0142(4) Uani 1 1 d . .
B52 B 0.1134(3) 0.84337(15) 0.43650(7) 0.0147(5) Uani 1 1 d . .
Si53 Si 0.06689(7) 0.88978(4) 0.36517(2) 0.01581(13) Uani 1 1 d . .
Si54 Si -0.16159(7) 0.91557(4) 0.43152(2) 0.01843(14) Uani 1 1 d . .
C61 C 0.1720(3) 0.57399(18) 0.34793(8) 0.0383(7) Uani 1 1 d . .
H61A H 0.1160 0.6152 0.3347 0.057 Uiso 1 1 calc R U
H61B H 0.1013 0.5338 0.3567 0.057 Uiso 1 1 calc R U
H61C H 0.2454 0.5501 0.3309 0.057 Uiso 1 1 calc R U
C62 C 0.4040(3) 0.69407(15) 0.37195(7) 0.0255(5) Uani 1 1 d . .
H62A H 0.4489 0.7213 0.3934 0.038 Uiso 1 1 calc R U
H62B H 0.3483 0.7318 0.3565 0.038 Uiso 1 1 calc R U
H62C H 0.4842 0.6698 0.3571 0.038 Uiso 1 1 calc R U
C63 C 0.3843(3) 0.54139(16) 0.41421(9) 0.0374(7) Uani 1 1 d . .
H63A H 0.3177 0.4979 0.4212 0.056 Uiso 1 1 calc R U
H63B H 0.4285 0.5645 0.4369 0.056 Uiso 1 1 calc R U
H63C H 0.4652 0.5218 0.3980 0.056 Uiso 1 1 calc R U
C64 C 0.0058(3) 0.50256(16) 0.43823(10) 0.0434(8) Uani 1 1 d . .
H64A H 0.0871 0.4926 0.4563 0.065 Uiso 1 1 calc R U
H64B H 0.0350 0.4820 0.4137 0.065 Uiso 1 1 calc R U
H64C H -0.0869 0.4764 0.4466 0.065 Uiso 1 1 calc R U
C65 C -0.1796(3) 0.62946(19) 0.40002(8) 0.0358(7) Uani 1 1 d . .
H65A H -0.1527 0.6056 0.3760 0.054 Uiso 1 1 calc R U
H65B H -0.1915 0.6862 0.3968 0.054 Uiso 1 1 calc R U
H65C H -0.2748 0.6069 0.4089 0.054 Uiso 1 1 calc R U
C66 C -0.0870(3) 0.64677(18) 0.48105(7) 0.0346(7) Uani 1 1 d . .
H66A H -0.1112 0.7028 0.4792 0.052 Uiso 1 1 calc R U
H66B H -0.0046 0.6392 0.4991 0.052 Uiso 1 1 calc R U
H66C H -0.1765 0.6179 0.4894 0.052 Uiso 1 1 calc R U
C67 C 0.0109(3) 0.79817(15) 0.34091(6) 0.0241(5) Uani 1 1 d . .
H67A H -0.0991 0.7921 0.3421 0.036 Uiso 1 1 calc R U
H67B H 0.0597 0.7533 0.3531 0.036 Uiso 1 1 calc R U
H67C H 0.0426 0.8007 0.3147 0.036 Uiso 1 1 calc R U
C68 C -0.0317(3) 0.97354(16) 0.34238(7) 0.0283(6) Uani 1 1 d . .
H68A H -0.0042 1.0224 0.3551 0.042 Uiso 1 1 calc R U
H68B H -0.1413 0.9657 0.3439 0.042 Uiso 1 1 calc R U
H68C H -0.0017 0.9766 0.3161 0.042 Uiso 1 1 calc R U
C69 C 0.2732(3) 0.90781(15) 0.36304(7) 0.0246(5) Uani 1 1 d . .
H69A H 0.3267 0.8661 0.3765 0.037 Uiso 1 1 calc R U
H69B H 0.2964 0.9586 0.3746 0.037 Uiso 1 1 calc R U
H69C H 0.3057 0.9083 0.3369 0.037 Uiso 1 1 calc R U
C70 C -0.1802(3) 0.88564(19) 0.48108(7) 0.0402(8) Uani 1 1 d . .
H70A H -0.0937 0.9055 0.4954 0.060 Uiso 1 1 calc R U
H70B H -0.1829 0.8282 0.4827 0.060 Uiso 1 1 calc R U
H70C H -0.2739 0.9073 0.4914 0.060 Uiso 1 1 calc R U
C71 C -0.3181(3) 0.87292(18) 0.40339(8) 0.0340(6) Uani 1 1 d . .
H71A H -0.3181 0.8157 0.4062 0.051 Uiso 1 1 calc R U
H71B H -0.3041 0.8864 0.3770 0.051 Uiso 1 1 calc R U
H71C H -0.4148 0.8941 0.4121 0.051 Uiso 1 1 calc R U
C72 C -0.1651(3) 1.02450(16) 0.42976(8) 0.0379(7) Uani 1 1 d . .
H72A H -0.1733 1.0418 0.4037 0.057 Uiso 1 1 calc R U
H72B H -0.0717 1.0453 0.4408 0.057 Uiso 1 1 calc R U
H72C H -0.2521 1.0439 0.4439 0.057 Uiso 1 1 calc R U
O81 O 0.5307(2) 0.71043(12) 0.47420(5) 0.0385(5) Uani 1 1 d . .
C81 C 0.4232(3) 0.74825(15) 0.47331(6) 0.0231(5) Uani 1 1 d . .
O82 O 0.09245(19) 0.78730(11) 0.54028(4) 0.0281(4) Uani 1 1 d . .
C82 C 0.1602(3) 0.79479(14) 0.51317(6) 0.0197(5) Uani 1 1 d . .
O83 O 0.3828(2) 0.96318(11) 0.46528(6) 0.0377(5) Uani 1 1 d . .
C83 C 0.3344(3) 0.90137(15) 0.46793(6) 0.0221(5) Uani 1 1 d . .

loop_
_atom_site_aniso_label
_atom_site_aniso_U_11
_atom_site_aniso_U_22
_atom_site_aniso_U_33
_atom_site_aniso_U_23
_atom_site_aniso_U_13
_atom_site_aniso_U_12
Fe1 0.00939(15) 0.01644(16) 0.01440(16) 0.00405(12) 0.00296(11) 0.00440(12)
Si1 0.0112(3) 0.0150(3) 0.0254(3) 0.0011(3) 0.0038(2) 0.0010(2)
N1 0.0100(9) 0.0160(9) 0.0150(9) 0.0002(7) 0.0031(7) 0.0009(7)
B1 0.0103(11) 0.0185(13) 0.0126(12) 0.0021(10) 0.0014(9) -0.0022(9)
Si2 0.0112(3) 0.0171(3) 0.0187(3) 0.0000(2) 0.0063(2) 0.0016(2)
N2 0.0126(9) 0.0154(9) 0.0134(9) 0.0015(7) 0.0040(7) 0.0013(7)
B2 0.0093(11) 0.0121(12) 0.0204(13) -0.0004(10) 0.0066(9) 0.0022(9)
Si3 0.0136(3) 0.0200(3) 0.0154(3) -0.0009(2) 0.0021(2) -0.0005(2)
Si4 0.0167(3) 0.0188(3) 0.0140(3) 0.0019(2) 0.0059(2) -0.0011(2)
C11 0.0156(12) 0.0302(14) 0.0325(14) 0.0118(11) 0.0022(10) 0.0006(10)
C12 0.0282(14) 0.0170(13) 0.0549(18) -0.0070(12) 0.0104(13) 0.0015(11)
C13 0.0151(12) 0.0229(13) 0.0324(14) 0.0001(11) -0.0018(10) -0.0024(9)
C14 0.0208(13) 0.0214(13) 0.0491(17) -0.0032(12) 0.0156(11) -0.0019(10)
C15 0.0124(12) 0.0382(15) 0.0283(13) -0.0001(11) 0.0020(10) 0.0047(10)
C16 0.0293(14) 0.0303(14) 0.0196(12) -0.0007(11) 0.0102(10) 0.0068(11)
C17 0.0167(12) 0.0242(13) 0.0239(12) 0.0018(10) 0.0062(9) -0.0027(9)
C18 0.0276(14) 0.0312(15) 0.0306(14) -0.0078(12) 0.0159(11) -0.0028(11)
C19 0.0342(15) 0.0283(14) 0.0177(12) 0.0075(10) -0.0004(10) -0.0047(11)
C20 0.0241(13) 0.0242(13) 0.0182(12) -0.0020(10) -0.0004(9) 0.0004(10)
C21 0.0177(12) 0.0400(16) 0.0280(14) -0.0094(12) 0.0000(10) 0.0070(11)
C22 0.0322(14) 0.0296(14) 0.0243(13) 0.0023(11) 0.0013(11) -0.0130(11)
O31 0.0253(10) 0.0403(12) 0.0427(11) 0.0009(9) 0.0176(9) 0.0142(9)
C31 0.0178(12) 0.0214(12) 0.0251(12) 0.0051(10) 0.0022(10) 0.0039(10)
O32 0.0289(10) 0.0274(10) 0.0547(13) 0.0224(9) 0.0016(9) -0.0028(8)
C32 0.0164(12) 0.0260(14) 0.0263(13) 0.0076(10) 0.0016(9) 0.0088(10)
O33 0.0260(10) 0.0604(14) 0.0207(9) -0.0018(9) -0.0043(8) -0.0059(9)
C33 0.0129(11) 0.0350(14) 0.0198(12) 0.0073(11) 0.0051(9) 0.0037(10)
Fe02 0.01153(15) 0.01635(16) 0.01359(15) 0.00035(12) -0.00067(11) 0.00041(12)
Si51 0.0169(3) 0.0189(3) 0.0260(3) -0.0045(3) 0.0060(3) 0.0032(3)
N51 0.0120(9) 0.0131(9) 0.0175(9) 0.0008(7) 0.0030(7) 0.0016(7)
B51 0.0104(11) 0.0184(13) 0.0133(12) 0.0060(10) 0.0029(9) 0.0024(9)
Si52 0.0156(3) 0.0171(3) 0.0195(3) 0.0029(2) 0.0016(2) -0.0029(2)
N52 0.0128(9) 0.0148(9) 0.0151(9) 0.0004(7) 0.0018(7) 0.0002(7)
B52 0.0142(12) 0.0157(12) 0.0142(12) -0.0018(10) 0.0058(9) -0.0029(9)
Si53 0.0120(3) 0.0199(3) 0.0156(3) 0.0048(2) 0.0015(2) -0.0005(2)
Si54 0.0153(3) 0.0207(3) 0.0193(3) -0.0001(3) 0.0028(2) 0.0064(3)
C61 0.0340(16) 0.0389(17) 0.0421(17) -0.0225(14) 0.0079(12) -0.0005(13)
C62 0.0192(12) 0.0327(14) 0.0246(13) -0.0016(11) 0.0077(10) 0.0028(10)
C63 0.0265(15) 0.0259(14) 0.0598(19) 0.0033(13) 0.0097(13) 0.0109(11)
C64 0.0356(16) 0.0207(14) 0.074(2) 0.0071(14) 0.0096(15) -0.0075(12)
C65 0.0193(13) 0.0561(19) 0.0320(15) 0.0160(14) -0.0027(11) -0.0093(12)
C66 0.0348(16) 0.0429(17) 0.0261(14) -0.0019(12) 0.0127(11) -0.0157(13)
C67 0.0200(12) 0.0325(14) 0.0200(12) -0.0046(10) 0.0044(9) -0.0007(10)
C68 0.0226(13) 0.0339(15) 0.0283(13) 0.0138(11) 0.0011(10) 0.0051(11)
C69 0.0152(12) 0.0301(14) 0.0285(13) 0.0090(11) 0.0043(9) -0.0013(10)
C70 0.0363(16) 0.057(2) 0.0271(14) 0.0097(13) 0.0168(12) 0.0259(14)
C71 0.0117(12) 0.0466(17) 0.0438(16) -0.0066(13) 0.0039(11) -0.0014(11)
C72 0.0435(17) 0.0246(15) 0.0455(17) -0.0076(13) 0.0009(13) 0.0152(12)
O81 0.0236(10) 0.0502(13) 0.0417(11) -0.0005(9) -0.0057(8) 0.0172(9)
C81 0.0191(12) 0.0301(14) 0.0201(12) 0.0015(10) -0.0023(9) 0.0025(10)
O82 0.0281(10) 0.0387(11) 0.0175(9) 0.0004(8) 0.0063(7) -0.0026(8)
C82 0.0183(12) 0.0210(12) 0.0197(12) -0.0017(10) -0.0044(9) 0.0011(9)
O83 0.0412(12) 0.0248(11) 0.0472(12) -0.0037(9) 0.0012(9) -0.0135(9)
C83 0.0183(12) 0.0278(14) 0.0201(12) -0.0009(10) -0.0003(9) -0.0014(10)

loop_
_atom_type_symbol
_atom_type_description
_atom_type_scat_dispersion_real
_atom_type_scat_dispersion_imag
_atom_type_scat_source
C C 0.0033 0.0016 'International Tables Vol C Tables 4.2.6.8 and 6.1.1.4'
H H 0.0000 0.0000 'International Tables Vol C Tables 4.2.6.8 and 6.1.1.4'
B B 0.0013 0.0007 'International Tables Vol C Tables 4.2.6.8 and 6.1.1.4'
N N 0.0061 0.0033 'International Tables Vol C Tables 4.2.6.8 and 6.1.1.4'
O O 0.0106 0.0060 'International Tables Vol C Tables 4.2.6.8 and 6.1.1.4'
Si Si 0.0817 0.0704 'International Tables Vol C Tables 4.2.6.8 and 6.1.1.4'
Fe Fe 0.3463 0.8444 'International Tables Vol C Tables 4.2.6.8 and 6.1.1.4'

loop_
_geom_angle_atom_site_label_1
_geom_angle_atom_site_label_2
_geom_angle_atom_site_label_3
_geom_angle
C31 Fe1 C32 104.93(11)
C31 Fe1 C33 99.26(11)
C32 Fe1 C33 108.61(11)
C31 Fe1 B2 84.60(10)
C32 Fe1 B2 107.00(11)
C33 Fe1 B2 141.74(11)
C31 Fe1 B1 144.26(11)
C32 Fe1 B1 106.51(11)
C33 Fe1 B1 86.44(11)
B2 Fe1 B1 70.34(10)
N1 Si1 C13 108.80(10)
N1 Si1 C12 111.36(11)
C13 Si1 C12 107.50(12)
N1 Si1 C11 106.54(10)
C13 Si1 C11 112.19(11)
C12 Si1 C11 110.49(13)
B1 N1 Si1 118.06(15)
B1 N1 Si2 120.28(15)
Si1 N1 Si2 121.66(10)
N1 B1 Fe1 174.17(19)
N1 B1 B2 130.64(18)
Fe1 B1 B2 54.75(9)
N1 Si2 C14 108.85(10)
N1 Si2 C15 110.04(10)
C14 Si2 C15 110.12(13)
N1 Si2 C16 109.62(10)
C14 Si2 C16 109.41(12)
C15 Si2 C16 108.79(12)
B2 N2 Si4 119.50(15)
B2 N2 Si3 117.48(15)
Si4 N2 Si3 122.63(10)
N2 B2 Fe1 172.86(19)
N2 B2 B1 132.20(18)
Fe1 B2 B1 54.91(9)
N2 Si3 C21 107.48(10)
N2 Si3 C22 109.41(10)
C21 Si3 C22 110.13(13)
N2 Si3 C20 110.77(10)
C21 Si3 C20 110.85(11)
C22 Si3 C20 108.19(11)
N2 Si4 C18 108.14(10)
N2 Si4 C19 110.14(10)
C18 Si4 C19 111.88(12)
N2 Si4 C17 109.65(10)
C18 Si4 C17 108.74(12)
C19 Si4 C17 108.27(11)
Si1 C11 H11A 109.5
Si1 C11 H11B 109.5
H11A C11 H11B 109.5
Si1 C11 H11C 109.5
H11A C11 H11C 109.5
H11B C11 H11C 109.5
Si1 C12 H12A 109.5
Si1 C12 H12B 109.5
H12A C12 H12B 109.5
Si1 C12 H12C 109.5
H12A C12 H12C 109.5
H12B C12 H12C 109.5
Si1 C13 H13A 109.5
Si1 C13 H13B 109.5
H13A C13 H13B 109.5
Si1 C13 H13C 109.5
H13A C13 H13C 109.5
H13B C13 H13C 109.5
Si2 C14 H14A 109.5
Si2 C14 H14B 109.5
H14A C14 H14B 109.5
Si2 C14 H14C 109.5
H14A C14 H14C 109.5
H14B C14 H14C 109.5
Si2 C15 H15A 109.5
Si2 C15 H15B 109.5
H15A C15 H15B 109.5
Si2 C15 H15C 109.5
H15A C15 H15C 109.5
H15B C15 H15C 109.5
Si2 C16 H16A 109.5
Si2 C16 H16B 109.5
H16A C16 H16B 109.5
Si2 C16 H16C 109.5
H16A C16 H16C 109.5
H16B C16 H16C 109.5
Si4 C17 H17A 109.5
Si4 C17 H17B 109.5
H17A C17 H17B 109.5
Si4 C17 H17C 109.5
H17A C17 H17C 109.5
H17B C17 H17C 109.5
Si4 C18 H18A 109.5
Si4 C18 H18B 109.5
H18A C18 H18B 109.5
Si4 C18 H18C 109.5
H18A C18 H18C 109.5
H18B C18 H18C 109.5
Si4 C19 H19A 109.5
Si4 C19 H19B 109.5
H19A C19 H19B 109.5
Si4 C19 H19C 109.5
H19A C19 H19C 109.5
H19B C19 H19C 109.5
Si3 C20 H20A 109.5
Si3 C20 H20B 109.5
H20A C20 H20B 109.5
Si3 C20 H20C 109.5
H20A C20 H20C 109.5
H20B C20 H20C 109.5
Si3 C21 H21A 109.5
Si3 C21 H21B 109.5
H21A C21 H21B 109.5
Si3 C21 H21C 109.5
H21A C21 H21C 109.5
H21B C21 H21C 109.5
Si3 C22 H22A 109.5
Si3 C22 H22B 109.5
H22A C22 H22B 109.5
Si3 C22 H22C 109.5
H22A C22 H22C 109.5
H22B C22 H22C 109.5
O31 C31 Fe1 176.4(2)
O32 C32 Fe1 176.8(2)
O33 C33 Fe1 177.0(2)
C82 Fe02 C81 105.92(11)
C82 Fe02 C83 107.48(11)
C81 Fe02 C83 99.56(11)
C82 Fe02 B51 105.69(11)
C81 Fe02 B51 85.99(11)
C83 Fe02 B51 143.28(11)
C82 Fe02 B52 106.27(10)
C81 Fe02 B52 144.18(11)
C83 Fe02 B52 85.37(11)
B51 Fe02 B52 70.52(11)
N51 Si51 C62 109.74(10)
N51 Si51 C61 110.11(11)
C62 Si51 C61 109.08(13)
N51 Si51 C63 108.14(11)
C62 Si51 C63 108.69(12)
C61 Si51 C63 111.05(14)
B51 N51 Si52 117.95(15)
B51 N51 Si51 118.23(15)
Si52 N51 Si51 122.79(10)
N51 B51 Fe02 173.00(19)
N51 B51 B52 132.18(18)
Fe02 B51 B52 54.82(10)
N51 Si52 C66 109.23(11)
N51 Si52 C65 109.34(10)
C66 Si52 C65 109.39(14)
N51 Si52 C64 110.38(11)
C66 Si52 C64 108.58(14)
C65 Si52 C64 109.90(15)
B52 N52 Si53 117.14(15)
B52 N52 Si54 119.15(15)
Si53 N52 Si54 123.70(10)
N52 B52 Fe02 173.8(2)
N52 B52 B51 131.42(18)
Fe02 B52 B51 54.66(10)
N52 Si53 C67 107.45(10)
N52 Si53 C69 108.64(10)
C67 Si53 C69 112.45(11)
N52 Si53 C68 111.43(10)
C67 Si53 C68 108.53(12)
C69 Si53 C68 108.38(11)
N52 Si54 C70 109.87(10)
N52 Si54 C71 108.21(11)
C70 Si54 C71 109.97(14)
N52 Si54 C72 109.83(12)
C70 Si54 C72 107.83(14)
C71 Si54 C72 111.13(13)
Si51 C61 H61A 109.5
Si51 C61 H61B 109.5
H61A C61 H61B 109.5
Si51 C61 H61C 109.5
H61A C61 H61C 109.5
H61B C61 H61C 109.5
Si51 C62 H62A 109.5
Si51 C62 H62B 109.5
H62A C62 H62B 109.5
Si51 C62 H62C 109.5
H62A C62 H62C 109.5
H62B C62 H62C 109.5
Si51 C63 H63A 109.5
Si51 C63 H63B 109.5
H63A C63 H63B 109.5
Si51 C63 H63C 109.5
H63A C63 H63C 109.5
H63B C63 H63C 109.5
Si52 C64 H64A 109.5
Si52 C64 H64B 109.5
H64A C64 H64B 109.5
Si52 C64 H64C 109.5
H64A C64 H64C 109.5
H64B C64 H64C 109.5
Si52 C65 H65A 109.5
Si52 C65 H65B 109.5
H65A C65 H65B 109.5
Si52 C65 H65C 109.5
H65A C65 H65C 109.5
H65B C65 H65C 109.5
Si52 C66 H66A 109.5
Si52 C66 H66B 109.5
H66A C66 H66B 109.5
Si52 C66 H66C 109.5
H66A C66 H66C 109.5
H66B C66 H66C 109.5
Si53 C67 H67A 109.5
Si53 C67 H67B 109.5
H67A C67 H67B 109.5
Si53 C67 H67C 109.5
H67A C67 H67C 109.5
H67B C67 H67C 109.5
Si53 C68 H68A 109.5
Si53 C68 H68B 109.5
H68A C68 H68B 109.5
Si53 C68 H68C 109.5
H68A C68 H68C 109.5
H68B C68 H68C 109.5
Si53 C69 H69A 109.5
Si53 C69 H69B 109.5
H69A C69 H69B 109.5
Si53 C69 H69C 109.5
H69A C69 H69C 109.5
H69B C69 H69C 109.5
Si54 C70 H70A 109.5
Si54 C70 H70B 109.5
H70A C70 H70B 109.5
Si54 C70 H70C 109.5
H70A C70 H70C 109.5
H70B C70 H70C 109.5
Si54 C71 H71A 109.5
Si54 C71 H71B 109.5
H71A C71 H71B 109.5
Si54 C71 H71C 109.5
H71A C71 H71C 109.5
H71B C71 H71C 109.5
Si54 C72 H72A 109.5
Si54 C72 H72B 109.5
H72A C72 H72B 109.5
Si54 C72 H72C 109.5
H72A C72 H72C 109.5
H72B C72 H72C 109.5
O81 C81 Fe02 176.8(2)
O82 C82 Fe02 176.2(2)
O83 C83 Fe02 176.7(2)

loop_
_geom_bond_atom_site_label_1
_geom_bond_atom_site_label_2
_geom_bond_distance
Fe1 C31 1.782(2)
Fe1 C32 1.782(3)
Fe1 C33 1.787(2)
Fe1 B2 1.838(3)
Fe1 B1 1.841(3)
Si1 N1 1.7881(19)
Si1 C13 1.853(2)
Si1 C12 1.856(3)
Si1 C11 1.861(2)
N1 B1 1.363(3)
N1 Si2 1.7914(18)
B1 B2 2.119(3)
Si2 C14 1.849(3)
Si2 C15 1.857(2)
Si2 C16 1.861(2)
N2 B2 1.362(3)
N2 Si4 1.7917(18)
N2 Si3 1.7928(19)
Si3 C21 1.851(2)
Si3 C22 1.860(3)
Si3 C20 1.865(2)
Si4 C18 1.856(2)
Si4 C19 1.858(2)
Si4 C17 1.861(2)
C11 H11A 0.9800
C11 H11B 0.9800
C11 H11C 0.9800
C12 H12A 0.9800
C12 H12B 0.9800
C12 H12C 0.9800
C13 H13A 0.9800
C13 H13B 0.9800
C13 H13C 0.9800
C14 H14A 0.9800
C14 H14B 0.9800
C14 H14C 0.9800
C15 H15A 0.9800
C15 H15B 0.9800
C15 H15C 0.9800
C16 H16A 0.9800
C16 H16B 0.9800
C16 H16C 0.9800
C17 H17A 0.9800
C17 H17B 0.9800
C17 H17C 0.9800
C18 H18A 0.9800
C18 H18B 0.9800
C18 H18C 0.9800
C19 H19A 0.9800
C19 H19B 0.9800
C19 H19C 0.9800
C20 H20A 0.9800
C20 H20B 0.9800
C20 H20C 0.9800
C21 H21A 0.9800
C21 H21B 0.9800
C21 H21C 0.9800
C22 H22A 0.9800
C22 H22B 0.9800
C22 H22C 0.9800
O31 C31 1.151(3)
O32 C32 1.146(3)
O33 C33 1.148(3)
Fe02 C82 1.781(2)
Fe02 C81 1.784(2)
Fe02 C83 1.793(3)
Fe02 B51 1.829(3)
Fe02 B52 1.832(3)
Si51 N51 1.7884(18)
Si51 C62 1.848(3)
Si51 C61 1.860(3)
Si51 C63 1.861(3)
N51 B51 1.369(3)
N51 Si52 1.7862(19)
B51 B52 2.113(4)
Si52 C66 1.851(3)
Si52 C65 1.851(3)
Si52 C64 1.857(3)
N52 B52 1.367(3)
N52 Si53 1.7857(18)
N52 Si54 1.7902(18)
Si53 C67 1.852(2)
Si53 C69 1.853(2)
Si53 C68 1.859(2)
Si54 C70 1.851(3)
Si54 C71 1.856(3)
Si54 C72 1.858(3)
C61 H61A 0.9800
C61 H61B 0.9800
C61 H61C 0.9800
C62 H62A 0.9800
C62 H62B 0.9800
C62 H62C 0.9800
C63 H63A 0.9800
C63 H63B 0.9800
C63 H63C 0.9800
C64 H64A 0.9800
C64 H64B 0.9800
C64 H64C 0.9800
C65 H65A 0.9800
C65 H65B 0.9800
C65 H65C 0.9800
C66 H66A 0.9800
C66 H66B 0.9800
C66 H66C 0.9800
C67 H67A 0.9800
C67 H67B 0.9800
C67 H67C 0.9800
C68 H68A 0.9800
C68 H68B 0.9800
C68 H68C 0.9800
C69 H69A 0.9800
C69 H69B 0.9800
C69 H69C 0.9800
C70 H70A 0.9800
C70 H70B 0.9800
C70 H70C 0.9800
C71 H71A 0.9800
C71 H71B 0.9800
C71 H71C 0.9800
C72 H72A 0.9800
C72 H72B 0.9800
C72 H72C 0.9800
O81 C81 1.149(3)
O82 C82 1.149(3)
O83 C83 1.141(3)

loop_
_geom_torsion_atom_site_label_1
_geom_torsion_atom_site_label_2
_geom_torsion_atom_site_label_3
_geom_torsion_atom_site_label_4
_geom_torsion
C13 Si1 N1 B1 32.65(19)
C12 Si1 N1 B1 150.96(18)
C11 Si1 N1 B1 -88.50(18)
C13 Si1 N1 Si2 -146.95(12)
C12 Si1 N1 Si2 -28.64(16)
C11 Si1 N1 Si2 91.90(13)
Si1 N1 B1 B2 73.6(3)
Si2 N1 B1 B2 -106.8(2)
C31 Fe1 B1 B2 -48.1(2)
C32 Fe1 B1 B2 102.59(12)
C33 Fe1 B1 B2 -149.05(11)
B1 N1 Si2 C14 6.4(2)
Si1 N1 Si2 C14 -174.05(13)
B1 N1 Si2 C15 127.12(18)
Si1 N1 Si2 C15 -53.30(15)
B1 N1 Si2 C16 -113.27(18)
Si1 N1 Si2 C16 66.31(14)
Si4 N2 B2 B1 -106.5(2)
Si3 N2 B2 B1 80.5(3)
C31 Fe1 B2 B1 154.10(12)
C32 Fe1 B2 B1 -101.91(12)
C33 Fe1 B2 B1 55.98(18)
B2 N2 Si3 C21 -95.63(18)
Si4 N2 Si3 C21 91.58(14)
B2 N2 Si3 C22 24.0(2)
Si4 N2 Si3 C22 -148.85(13)
B2 N2 Si3 C20 143.14(17)
Si4 N2 Si3 C20 -29.66(15)
B2 N2 Si4 C18 -95.73(19)
Si3 N2 Si4 C18 76.93(15)
B2 N2 Si4 C19 141.73(18)
Si3 N2 Si4 C19 -45.61(15)
B2 N2 Si4 C17 22.7(2)
Si3 N2 Si4 C17 -164.65(12)
C62 Si51 N51 B51 -26.4(2)
C61 Si51 N51 B51 -146.44(18)
C63 Si51 N51 B51 92.06(19)
C62 Si51 N51 Si52 165.56(12)
C61 Si51 N51 Si52 45.48(17)
C63 Si51 N51 Si52 -76.02(15)
Si52 N51 B51 B52 -82.1(2)
Si51 N51 B51 B52 109.3(2)
C82 Fe02 B51 B52 102.08(11)
C81 Fe02 B51 B52 -152.50(11)
C83 Fe02 B51 B52 -51.86(19)
B51 N51 Si52 C66 -13.5(2)
Si51 N51 Si52 C66 154.59(14)
B51 N51 Si52 C65 106.15(19)
Si51 N51 Si52 C65 -85.74(16)
B51 N51 Si52 C64 -132.84(19)
Si51 N51 Si52 C64 35.27(17)
Si53 N52 B52 B51 -69.6(3)
Si54 N52 B52 B51 110.4(2)
C82 Fe02 B52 B51 -101.28(11)
C81 Fe02 B52 B51 51.9(2)
C83 Fe02 B52 B51 151.85(11)
B52 N52 Si53 C67 85.63(19)
Si54 N52 Si53 C67 -94.40(14)
B52 N52 Si53 C69 -36.3(2)
Si54 N52 Si53 C69 143.70(13)
B52 N52 Si53 C68 -155.61(18)
Si54 N52 Si53 C68 24.37(16)
B52 N52 Si54 C70 -5.3(2)
Si53 N52 Si54 C70 174.77(15)
B52 N52 Si54 C71 -125.33(19)
Si53 N52 Si54 C71 54.69(16)
B52 N52 Si54 C72 113.19(19)
Si53 N52 Si54 C72 -66.78(16)
